data_4310938
loop_
_publ_author_name
'Philip I. Richards'
'Alexander Steiner'

_publ_section_title
;
 Cyclophosphazenes as Nodal Ligands in Coordination Polymers
;
_journal_name_full 'Inorganic Chemistry'
_journal_page_first 2810
_journal_page_last 2817
_journal_paper_doi 10.1021/ic035455e
_journal_volume 43
_journal_year 2004
_chemical_formula_sum 'C42 H48 Ag2 Cl N10 O7 P3'
_chemical_formula_weight 1149.00
_chemical_name_systematic
; 
 ? 
;
_space_group_IT_number 14
_symmetry_cell_setting monoclinic
_symmetry_space_group_name_Hall '-P 2yn'
_symmetry_space_group_name_H-M 'P 1 21/n 1'
_atom_sites_solution_hydrogens geom
_atom_sites_solution_primary direct
_atom_sites_solution_secondary difmap
_audit_creation_method SHELXL-97
_cell_angle_alpha 90.00
_cell_angle_beta 92.9330(10)
_cell_angle_gamma 90.00
_cell_formula_units_Z 4
_cell_length_a 15.1730(8)
_cell_length_b 12.4578(7)
_cell_length_c 24.0214(13)
_cell_measurement_temperature 150(2)
_cell_volume 4534.6(4)
_computing_structure_refinement 'SHELXL-97 (Sheldrick, 1997)'
_computing_structure_solution 'SHELXS-97 (Sheldrick, 1990)'
_diffrn_ambient_temperature 150(2)
_diffrn_measured_fraction_theta_full 0.918
_diffrn_measured_fraction_theta_max 0.918
_diffrn_measurement_device_type 'Bruker Apex CCD'
_diffrn_measurement_method omega-scans
_diffrn_radiation_monochromator graphite
_diffrn_radiation_source 'fine-focus sealed tube'
_diffrn_radiation_type MoK\a
_diffrn_radiation_wavelength 0.71073
_diffrn_reflns_av_R_equivalents 0.0191
_diffrn_reflns_av_sigmaI/netI 0.0240
_diffrn_reflns_limit_h_max 19
_diffrn_reflns_limit_h_min -9
_diffrn_reflns_limit_k_max 15
_diffrn_reflns_limit_k_min -15
_diffrn_reflns_limit_l_max 31
_diffrn_reflns_limit_l_min -30
_diffrn_reflns_number 27844
_diffrn_reflns_theta_full 28.33
_diffrn_reflns_theta_max 28.33
_diffrn_reflns_theta_min 1.63
_exptl_absorpt_coefficient_mu 1.091
_exptl_absorpt_correction_T_max 1.000
_exptl_absorpt_correction_T_min 0.915
_exptl_absorpt_correction_type semi-empirical
_exptl_absorpt_process_details SADABS
_exptl_crystal_colour colourless
_exptl_crystal_density_diffrn 1.683
_exptl_crystal_density_method 'not measured'
_exptl_crystal_description prims
_exptl_crystal_F_000 2328
_exptl_crystal_size_max 0.4
_exptl_crystal_size_mid 0.4
_exptl_crystal_size_min 0.3
_refine_diff_density_max 1.391
_refine_diff_density_min -1.456
_refine_diff_density_rms 0.099
_refine_ls_extinction_method none
_refine_ls_goodness_of_fit_ref 1.016
_refine_ls_hydrogen_treatment mixed
_refine_ls_matrix_type full
_refine_ls_number_parameters 610
_refine_ls_number_reflns 10374
_refine_ls_number_restraints 15
_refine_ls_restrained_S_all 1.015
_refine_ls_R_factor_all 0.0395
_refine_ls_R_factor_gt 0.0351
_refine_ls_shift/su_max 0.002
_refine_ls_shift/su_mean 0.000
_refine_ls_structure_factor_coef Fsqd
_refine_ls_weighting_details 'calc w=1/[\s^2^(Fo^2^)+(0.0553P)^2^+6.9071P] where P=(Fo^2^+2Fc^2^)/3'
_refine_ls_weighting_scheme calc
_refine_ls_wR_factor_gt 0.0961
_refine_ls_wR_factor_ref 0.0989
_reflns_number_gt 9271
_reflns_number_total 10374
_reflns_threshold_expression >2sigma(I)
_cod_data_source_file ic035455esi20031218_125322_6.cif
_cod_data_source_block 3AgNO3ClO4
_cod_database_code 4310938

loop_
_symmetry_equiv_pos_as_xyz
'x, y, z'
'-x+1/2, y+1/2, -z+1/2'
'-x, -y, -z'
'x-1/2, -y-1/2, z-1/2'

loop_
_atom_site_label
_atom_site_type_symbol
_atom_site_fract_x
_atom_site_fract_y
_atom_site_fract_z
_atom_site_U_iso_or_equiv
_atom_site_adp_type
_atom_site_occupancy
_atom_site_symmetry_multiplicity
_atom_site_calc_flag
_atom_site_refinement_flags
_atom_site_disorder_assembly
_atom_site_disorder_group
Ag1 Ag 0.843230(17) 0.900597(18) 0.482304(9) 0.03429(7) Uani 1 1 d . . .
Ag2 Ag 0.741812(13) 0.608918(14) 0.257649(8) 0.01976(6) Uani 1 1 d . . .
P1 P 0.83232(4) 0.97964(5) 0.35065(3) 0.02037(13) Uani 1 1 d . . .
N1 N 0.81219(15) 0.87802(17) 0.39001(9) 0.0221(4) Uani 1 1 d . . .
P2 P 0.79638(4) 0.75639(5) 0.36837(3) 0.01837(13) Uani 1 1 d . . .
N2 N 0.76146(14) 0.75470(16) 0.30323(8) 0.0196(4) Uani 1 1 d . . .
P3 P 0.72599(4) 0.86013(5) 0.26988(3) 0.01743(12) Uani 1 1 d . . .
N3 N 0.77757(14) 0.96791(16) 0.29132(8) 0.0196(4) Uani 1 1 d . . .
N10 N 0.80901(17) 1.09063(18) 0.38196(10) 0.0259(5) Uani 1 1 d D . .
H10 H 0.8486(19) 1.128(3) 0.3862(16) 0.043(11) Uiso 1 1 d D . .
C11 C 0.7239(2) 1.1118(2) 0.40543(12) 0.0288(6) Uani 1 1 d . . .
H11A H 0.6773 1.0755 0.3820 0.035 Uiso 1 1 calc R . .
H11B H 0.7123 1.1899 0.4034 0.035 Uiso 1 1 calc R . .
C12 C 0.71626(19) 1.0758(2) 0.46501(12) 0.0258(5) Uani 1 1 d . . .
C13 C 0.7876(2) 1.0817(2) 0.50433(13) 0.0312(6) Uani 1 1 d . . .
H13 H 0.8426 1.1098 0.4940 0.037 Uiso 1 1 calc R . .
C14 C 0.7772(3) 1.0461(3) 0.55889(13) 0.0435(8) Uani 1 1 d . . .
H14 H 0.8257 1.0487 0.5855 0.052 Uiso 1 1 calc R . .
C15 C 0.6961(3) 1.0070(3) 0.57432(14) 0.0471(9) Uani 1 1 d . . .
H15 H 0.6894 0.9823 0.6113 0.056 Uiso 1 1 calc R . .
C16 C 0.6257(3) 1.0040(3) 0.53606(16) 0.0460(8) Uani 1 1 d . . .
H16 H 0.5700 0.9787 0.5468 0.055 Uiso 1 1 calc R . .
C17 C 0.6359(2) 1.0380(2) 0.48162(14) 0.0344(6) Uani 1 1 d . . .
H17 H 0.5868 1.0353 0.4554 0.041 Uiso 1 1 calc R . .
N20 N 0.73242(15) 0.70268(18) 0.41327(9) 0.0227(4) Uani 1 1 d D . .
H20 H 0.732(2) 0.6418(16) 0.4136(14) 0.028(9) Uiso 1 1 d D . .
C21 C 0.64859(18) 0.7505(2) 0.42783(11) 0.0260(5) Uani 1 1 d . . .
H21A H 0.6000 0.7164 0.4051 0.031 Uiso 1 1 calc R . .
H21B H 0.6490 0.8279 0.4185 0.031 Uiso 1 1 calc R . .
C22 C 0.63117(18) 0.7376(2) 0.48883(11) 0.0238(5) Uani 1 1 d . . .
C23 C 0.69852(18) 0.7178(2) 0.52880(12) 0.0275(5) Uani 1 1 d . . .
H23 H 0.7575 0.7103 0.5179 0.033 Uiso 1 1 calc R . .
C24 C 0.6801(2) 0.7088(3) 0.58466(12) 0.0346(6) Uani 1 1 d . . .
H24 H 0.7266 0.6956 0.6118 0.042 Uiso 1 1 calc R . .
C25 C 0.5942(2) 0.7190(3) 0.60094(13) 0.0392(7) Uani 1 1 d . . .
H25 H 0.5818 0.7126 0.6392 0.047 Uiso 1 1 calc R . .
C26 C 0.5270(2) 0.7384(3) 0.56164(14) 0.0371(7) Uani 1 1 d . . .
H26 H 0.4681 0.7455 0.5727 0.044 Uiso 1 1 calc R . .
C27 C 0.54514(19) 0.7475(2) 0.50576(13) 0.0301(6) Uani 1 1 d . . .
H27 H 0.4984 0.7607 0.4788 0.036 Uiso 1 1 calc R . .
N30 N 0.62195(15) 0.88539(18) 0.27321(10) 0.0230(4) Uani 1 1 d D . .
H30 H 0.607(2) 0.938(2) 0.2851(14) 0.031(9) Uiso 1 1 d D . .
C31 C 0.54994(18) 0.8175(2) 0.24973(11) 0.0273(6) Uani 1 1 d . . .
H31A H 0.5745 0.7662 0.2231 0.033 Uiso 1 1 calc R . .
H31B H 0.5069 0.8635 0.2286 0.033 Uiso 1 1 calc R . .
C32 C 0.50206(17) 0.7553(2) 0.29281(11) 0.0260(5) Uani 1 1 d . . .
C33 C 0.51099(18) 0.6444(2) 0.29596(11) 0.0271(5) Uani 1 1 d . . .
H33 H 0.5502 0.6087 0.2726 0.033 Uiso 1 1 calc R . .
C34 C 0.4631(2) 0.5854(3) 0.33297(13) 0.0329(6) Uani 1 1 d . . .
H34 H 0.4688 0.5095 0.3344 0.039 Uiso 1 1 calc R . .
C35 C 0.4071(2) 0.6370(3) 0.36779(13) 0.0361(7) Uani 1 1 d . . .
H35 H 0.3740 0.5966 0.3930 0.043 Uiso 1 1 calc R . .
C36 C 0.3991(2) 0.7477(3) 0.36601(14) 0.0379(7) Uani 1 1 d . . .
H36 H 0.3618 0.7834 0.3907 0.046 Uiso 1 1 calc R . .
C37 C 0.44553(19) 0.8066(2) 0.32820(13) 0.0323(6) Uani 1 1 d . . .
H37 H 0.4388 0.8823 0.3264 0.039 Uiso 1 1 calc R . .
N40 N 0.93714(16) 0.9994(2) 0.33971(11) 0.0293(5) Uani 1 1 d D . .
H40 H 0.963(3) 1.014(4) 0.3665(12) 0.060(14) Uiso 1 1 d D . .
C41 C 0.98592(19) 0.9268(2) 0.30521(13) 0.0299(6) Uani 1 1 d . . .
H41A H 0.9550 0.9209 0.2680 0.036 Uiso 1 1 calc R . .
H41B H 0.9873 0.8545 0.3224 0.036 Uiso 1 1 calc R . .
C42 C 1.07976(19) 0.9649(3) 0.29836(12) 0.0346(7) Uani 1 1 d . . .
C43 C 1.1406(2) 0.8934(4) 0.27855(16) 0.0497(9) Uani 1 1 d . . .
H43 H 1.1244 0.8207 0.2717 0.060 Uiso 1 1 calc R . .
C44 C 1.2260(3) 0.9282(5) 0.26862(17) 0.0694(14) Uani 1 1 d . . .
H44 H 1.2674 0.8791 0.2547 0.083 Uiso 1 1 calc R . .
C45 C 1.2505(3) 1.0329(5) 0.27885(18) 0.0745(16) Uani 1 1 d . . .
H45 H 1.3083 1.0565 0.2714 0.089 Uiso 1 1 calc R . .
C46 C 1.1921(3) 1.1017(4) 0.29946(16) 0.0621(13) Uani 1 1 d . . .
H46 H 1.2096 1.1736 0.3071 0.074 Uiso 1 1 calc R . .
C47 C 1.1065(2) 1.0695(3) 0.30981(13) 0.0421(8) Uani 1 1 d . . .
H47 H 1.0664 1.1192 0.3247 0.051 Uiso 1 1 calc R . .
N50 N 0.88104(15) 0.67571(18) 0.37077(9) 0.0227(4) Uani 1 1 d D . .
H50 H 0.9015(18) 0.667(2) 0.3430(9) 0.016(7) Uiso 1 1 d D . .
C51 C 0.9398(2) 0.6576(3) 0.42083(12) 0.0336(6) Uani 1 1 d . . .
H51A H 0.9112 0.6083 0.4467 0.040 Uiso 1 1 calc R . .
H51B H 0.9514 0.7266 0.4404 0.040 Uiso 1 1 calc R . .
C52 C 1.02504(19) 0.6099(2) 0.40356(11) 0.0269(6) Uani 1 1 d . . .
C53 C 1.0904(2) 0.6754(3) 0.38296(14) 0.0365(7) Uani 1 1 d . . .
H53 H 1.0831 0.7512 0.3833 0.044 Uiso 1 1 calc R . .
C54 C 1.1653(2) 0.6317(3) 0.36205(15) 0.0434(8) Uani 1 1 d . . .
H54 H 1.2090 0.6773 0.3479 0.052 Uiso 1 1 calc R . .
C55 C 1.1768(2) 0.5225(3) 0.36164(13) 0.0387(7) Uani 1 1 d . . .
H55 H 1.2283 0.4925 0.3470 0.046 Uiso 1 1 calc R . .
C56 C 1.1139(2) 0.4566(3) 0.38246(14) 0.0365(7) Uani 1 1 d . . .
H56 H 1.1225 0.3810 0.3827 0.044 Uiso 1 1 calc R . .
C57 C 1.03789(19) 0.4994(2) 0.40315(13) 0.0316(6) Uani 1 1 d . . .
H57 H 0.9944 0.4531 0.4171 0.038 Uiso 1 1 calc R . .
N60 N 0.73942(15) 0.83168(17) 0.20444(9) 0.0203(4) Uani 1 1 d D . .
H60 H 0.7831(15) 0.808(2) 0.1977(13) 0.020(8) Uiso 1 1 d D . .
C61 C 0.69076(18) 0.8865(2) 0.15819(11) 0.0238(5) Uani 1 1 d . . .
H61A H 0.6670 0.9550 0.1720 0.029 Uiso 1 1 calc R . .
H61B H 0.6401 0.8414 0.1452 0.029 Uiso 1 1 calc R . .
C62 C 0.74713(19) 0.90950(19) 0.10965(11) 0.0231(5) Uani 1 1 d . . .
C63 C 0.7101(2) 0.8965(2) 0.05554(12) 0.0320(6) Uani 1 1 d . . .
H63 H 0.6515 0.8702 0.0500 0.038 Uiso 1 1 calc R . .
C64 C 0.7585(2) 0.9220(3) 0.00997(12) 0.0393(7) Uani 1 1 d . . .
H64 H 0.7326 0.9140 -0.0266 0.047 Uiso 1 1 calc R . .
C65 C 0.8438(2) 0.9586(3) 0.01723(12) 0.0380(7) Uani 1 1 d . . .
H65 H 0.8765 0.9760 -0.0142 0.046 Uiso 1 1 calc R . .
C66 C 0.8822(2) 0.9701(2) 0.07087(12) 0.0324(6) Uani 1 1 d . . .
H66 H 0.9415 0.9941 0.0761 0.039 Uiso 1 1 calc R . .
C67 C 0.83315(19) 0.9462(2) 0.11676(11) 0.0263(5) Uani 1 1 d . . .
H67 H 0.8590 0.9552 0.1533 0.032 Uiso 1 1 calc R . .
Cl1 Cl 0.97124(5) 0.65031(6) 0.21228(3) 0.03865(17) Uani 1 1 d . . .
O11 O 0.92498(15) 0.74447(17) 0.19271(10) 0.0362(5) Uani 1 1 d . . .
O12 O 1.06248(19) 0.6753(3) 0.22663(13) 0.0658(8) Uani 1 1 d . . .
O13 O 0.9318(2) 0.6119(2) 0.26045(10) 0.0479(6) Uani 1 1 d . . .
O14 O 0.96586(16) 0.57054(19) 0.17121(9) 0.0386(5) Uani 1 1 d . . .
N100 N 0.97733(15) 0.82032(18) 0.56126(9) 0.0242(4) Uani 1 1 d . . .
O21 O 1.03220(14) 0.77309(16) 0.59279(9) 0.0336(5) Uani 1 1 d . . .
O22 O 0.90923(14) 0.77297(17) 0.54284(9) 0.0356(5) Uani 1 1 d . . .
O23 O 0.98798(15) 0.91660(17) 0.54781(10) 0.0372(5) Uani 1 1 d . . .

loop_
_atom_site_aniso_label
_atom_site_aniso_U_11
_atom_site_aniso_U_22
_atom_site_aniso_U_33
_atom_site_aniso_U_23
_atom_site_aniso_U_13
_atom_site_aniso_U_12
Ag1 0.04609(15) 0.03151(13) 0.02363(12) -0.00447(8) -0.01423(10) 0.01203(9)
Ag2 0.02575(11) 0.01361(10) 0.01948(10) -0.00123(6) -0.00305(7) 0.00047(6)
P1 0.0227(3) 0.0163(3) 0.0215(3) -0.0003(2) -0.0054(2) -0.0030(2)
N1 0.0293(11) 0.0162(9) 0.0199(10) 0.0001(8) -0.0074(9) 0.0001(8)
P2 0.0223(3) 0.0151(3) 0.0173(3) 0.0012(2) -0.0030(2) 0.0004(2)
N2 0.0269(11) 0.0145(9) 0.0171(9) 0.0004(7) -0.0043(8) -0.0017(8)
P3 0.0201(3) 0.0142(3) 0.0176(3) 0.0002(2) -0.0034(2) -0.0013(2)
N3 0.0240(10) 0.0153(9) 0.0189(10) 0.0003(8) -0.0048(8) -0.0023(8)
N10 0.0305(12) 0.0194(11) 0.0273(12) -0.0024(9) -0.0055(10) -0.0045(9)
C11 0.0316(14) 0.0238(13) 0.0299(14) -0.0009(11) -0.0083(11) 0.0040(10)
C12 0.0305(14) 0.0184(11) 0.0280(13) -0.0046(10) -0.0032(11) 0.0054(10)
C13 0.0335(15) 0.0270(13) 0.0325(15) -0.0059(11) -0.0051(12) 0.0066(11)
C14 0.059(2) 0.0401(18) 0.0302(15) -0.0075(13) -0.0134(15) 0.0179(16)
C15 0.071(2) 0.0383(18) 0.0331(16) 0.0043(14) 0.0145(16) 0.0184(17)
C16 0.049(2) 0.0358(17) 0.055(2) 0.0013(15) 0.0175(17) 0.0062(15)
C17 0.0332(15) 0.0277(14) 0.0421(17) -0.0038(12) -0.0004(13) 0.0040(12)
N20 0.0268(11) 0.0176(10) 0.0237(11) 0.0024(9) 0.0023(9) 0.0010(9)
C21 0.0242(13) 0.0290(13) 0.0246(13) 0.0002(10) -0.0010(10) 0.0029(10)
C22 0.0253(13) 0.0204(12) 0.0256(13) -0.0012(10) -0.0009(10) 0.0001(10)
C23 0.0254(13) 0.0296(14) 0.0272(13) -0.0038(11) -0.0007(11) 0.0017(11)
C24 0.0403(16) 0.0373(16) 0.0257(14) -0.0017(12) -0.0039(12) 0.0083(13)
C25 0.0497(19) 0.0400(17) 0.0286(15) 0.0021(13) 0.0092(13) 0.0079(14)
C26 0.0333(16) 0.0360(16) 0.0430(17) -0.0007(13) 0.0126(13) 0.0021(12)
C27 0.0245(13) 0.0297(14) 0.0359(15) 0.0007(12) -0.0010(11) -0.0004(11)
N30 0.0214(11) 0.0201(10) 0.0272(11) -0.0040(9) -0.0028(9) -0.0011(8)
C31 0.0226(13) 0.0333(14) 0.0255(13) 0.0002(11) -0.0047(10) -0.0060(11)
C32 0.0188(12) 0.0312(14) 0.0271(13) -0.0008(11) -0.0065(10) -0.0035(10)
C33 0.0247(13) 0.0308(14) 0.0255(13) -0.0042(11) -0.0031(10) -0.0020(11)
C34 0.0322(15) 0.0322(15) 0.0334(15) 0.0027(12) -0.0068(12) -0.0051(12)
C35 0.0255(14) 0.0504(18) 0.0322(15) 0.0072(14) 0.0004(12) -0.0089(13)
C36 0.0248(14) 0.0483(18) 0.0410(17) -0.0049(14) 0.0049(12) 0.0001(13)
C37 0.0249(14) 0.0322(15) 0.0395(16) -0.0024(12) -0.0009(12) 0.0012(11)
N40 0.0247(12) 0.0317(12) 0.0309(13) -0.0037(10) -0.0059(10) -0.0063(9)
C41 0.0294(14) 0.0274(13) 0.0329(15) 0.0027(11) 0.0007(11) -0.0025(11)
C42 0.0251(14) 0.0502(18) 0.0282(14) 0.0135(13) -0.0018(11) -0.0026(13)
C43 0.0356(18) 0.075(3) 0.0385(18) 0.0162(17) 0.0040(15) 0.0058(17)
C44 0.035(2) 0.133(5) 0.042(2) 0.016(3) 0.0096(16) 0.015(3)
C45 0.039(2) 0.138(5) 0.046(2) 0.016(3) -0.0010(18) -0.037(3)
C46 0.047(2) 0.101(4) 0.0369(19) 0.016(2) -0.0086(17) -0.038(2)
C47 0.0360(17) 0.058(2) 0.0312(16) 0.0148(15) -0.0081(13) -0.0165(15)
N50 0.0256(11) 0.0235(11) 0.0187(10) 0.0010(9) -0.0007(9) 0.0048(9)
C51 0.0352(15) 0.0428(17) 0.0221(13) 0.0019(12) -0.0049(11) 0.0141(13)
C52 0.0286(14) 0.0288(14) 0.0227(13) 0.0021(10) -0.0055(11) 0.0055(11)
C53 0.0341(16) 0.0286(14) 0.0453(17) 0.0116(13) -0.0127(13) -0.0013(12)
C54 0.0295(16) 0.055(2) 0.0453(19) 0.0230(16) -0.0042(14) -0.0060(14)
C55 0.0294(15) 0.056(2) 0.0306(15) 0.0039(14) 0.0006(12) 0.0088(14)
C56 0.0339(16) 0.0308(15) 0.0444(17) -0.0037(13) -0.0026(13) 0.0058(12)
C57 0.0267(14) 0.0288(14) 0.0390(16) 0.0055(12) -0.0009(12) -0.0010(11)
N60 0.0232(11) 0.0182(10) 0.0193(10) -0.0012(8) -0.0026(8) 0.0024(8)
C61 0.0275(13) 0.0234(12) 0.0198(12) 0.0025(9) -0.0053(10) -0.0005(10)
C62 0.0338(14) 0.0156(11) 0.0195(12) 0.0010(9) -0.0026(10) 0.0017(10)
C63 0.0380(16) 0.0349(15) 0.0225(13) -0.0002(11) -0.0048(12) 0.0000(12)
C64 0.054(2) 0.0456(18) 0.0179(13) -0.0013(12) -0.0043(13) 0.0012(15)
C65 0.054(2) 0.0375(16) 0.0233(14) 0.0021(12) 0.0083(13) 0.0052(14)
C66 0.0370(16) 0.0297(14) 0.0311(14) -0.0009(12) 0.0070(12) 0.0031(12)
C67 0.0358(15) 0.0211(12) 0.0218(12) -0.0014(10) -0.0003(11) 0.0016(10)
Cl1 0.0414(4) 0.0375(4) 0.0372(4) -0.0012(3) 0.0040(3) -0.0034(3)
O11 0.0362(12) 0.0301(11) 0.0426(12) 0.0035(9) 0.0038(9) 0.0051(9)
O12 0.0457(16) 0.077(2) 0.074(2) 0.0087(17) -0.0080(14) -0.0130(14)
O13 0.0687(18) 0.0424(13) 0.0339(12) -0.0042(10) 0.0145(12) 0.0023(12)
O14 0.0460(13) 0.0386(12) 0.0313(11) -0.0011(9) 0.0027(10) 0.0001(10)
N100 0.0230(11) 0.0245(11) 0.0242(11) -0.0005(9) -0.0062(9) -0.0013(8)
O21 0.0317(11) 0.0239(10) 0.0431(12) 0.0061(9) -0.0183(9) -0.0012(8)
O22 0.0326(11) 0.0327(11) 0.0394(12) 0.0022(9) -0.0187(9) -0.0083(9)
O23 0.0350(11) 0.0284(10) 0.0465(13) 0.0124(9) -0.0152(10) -0.0055(9)

loop_
_atom_type_symbol
_atom_type_description
_atom_type_scat_dispersion_real
_atom_type_scat_dispersion_imag
_atom_type_scat_source
C C 0.0033 0.0016 'International Tables Vol C Tables 4.2.6.8 and 6.1.1.4'
H H 0.0000 0.0000 'International Tables Vol C Tables 4.2.6.8 and 6.1.1.4'
N N 0.0061 0.0033 'International Tables Vol C Tables 4.2.6.8 and 6.1.1.4'
O O 0.0106 0.0060 'International Tables Vol C Tables 4.2.6.8 and 6.1.1.4'
P P 0.1023 0.0942 'International Tables Vol C Tables 4.2.6.8 and 6.1.1.4'
Cl Cl 0.1484 0.1585 'International Tables Vol C Tables 4.2.6.8 and 6.1.1.4'
Ag Ag -0.8971 1.1015 'International Tables Vol C Tables 4.2.6.8 and 6.1.1.4'

loop_
_geom_angle_atom_site_label_1
_geom_angle_atom_site_label_2
_geom_angle_atom_site_label_3
_geom_angle
_geom_angle_site_symmetry_1
_geom_angle_site_symmetry_3
_geom_angle_publ_flag
N1 Ag1 O22 125.80(8) . . ?
N1 Ag1 C13 105.47(9) . . ?
O22 Ag1 C13 128.69(9) . . ?
N3 Ag2 N2 177.29(8) 2_645 . ?
N1 P1 N3 109.87(11) . . ?
N1 P1 N10 110.12(12) . . ?
N3 P1 N10 111.77(12) . . ?
N1 P1 N40 115.05(13) . . ?
N3 P1 N40 109.27(12) . . ?
N10 P1 N40 100.51(13) . . ?
P2 N1 P1 125.10(14) . . ?
P2 N1 Ag1 116.89(11) . . ?
P1 N1 Ag1 116.07(11) . . ?
N1 P2 N2 110.94(11) . . ?
N1 P2 N50 117.59(12) . . ?
N2 P2 N50 104.09(11) . . ?
N1 P2 N20 104.81(12) . . ?
N2 P2 N20 117.09(12) . . ?
N50 P2 N20 102.60(12) . . ?
P3 N2 P2 123.38(13) . . ?
P3 N2 Ag2 113.77(11) . . ?
P2 N2 Ag2 122.33(11) . . ?
N30 P3 N2 115.79(12) . . ?
N30 P3 N3 106.23(11) . . ?
N2 P3 N3 111.82(11) . . ?
N30 P3 N60 105.07(12) . . ?
N2 P3 N60 104.23(11) . . ?
N3 P3 N60 113.73(11) . . ?
P1 N3 P3 124.81(13) . . ?
P1 N3 Ag2 117.55(11) . 2_655 ?
P3 N3 Ag2 117.17(11) . 2_655 ?
C11 N10 P1 123.47(19) . . ?
N10 C11 C12 115.1(2) . . ?
C17 C12 C13 119.0(3) . . ?
C17 C12 C11 119.0(3) . . ?
C13 C12 C11 122.0(3) . . ?
C14 C13 C12 119.7(3) . . ?
C14 C13 Ag1 88.12(19) . . ?
C12 C13 Ag1 93.89(17) . . ?
C15 C14 C13 120.2(3) . . ?
C16 C15 C14 120.0(3) . . ?
C15 C16 C17 120.1(3) . . ?
C12 C17 C16 121.1(3) . . ?
C21 N20 P2 123.03(18) . . ?
N20 C21 C22 112.7(2) . . ?
C23 C22 C27 118.8(3) . . ?
C23 C22 C21 122.1(2) . . ?
C27 C22 C21 119.1(2) . . ?
C22 C23 C24 120.3(3) . . ?
C25 C24 C23 120.3(3) . . ?
C26 C25 C24 119.9(3) . . ?
C25 C26 C27 120.0(3) . . ?
C26 C27 C22 120.7(3) . . ?
C31 N30 P3 125.27(19) . . ?
N30 C31 C32 114.0(2) . . ?
C33 C32 C37 118.9(3) . . ?
C33 C32 C31 119.9(3) . . ?
C37 C32 C31 121.1(3) . . ?
C34 C33 C32 120.6(3) . . ?
C35 C34 C33 120.0(3) . . ?
C34 C35 C36 120.0(3) . . ?
C35 C36 C37 120.0(3) . . ?
C36 C37 C32 120.4(3) . . ?
C41 N40 P1 121.53(19) . . ?
N40 C41 C42 112.0(3) . . ?
C43 C42 C47 118.6(3) . . ?
C43 C42 C41 118.8(3) . . ?
C47 C42 C41 122.5(3) . . ?
C42 C43 C44 120.0(4) . . ?
C45 C44 C43 120.5(5) . . ?
C46 C45 C44 119.5(4) . . ?
C45 C46 C47 121.4(5) . . ?
C42 C47 C46 119.9(4) . . ?
C51 N50 P2 124.37(19) . . ?
N50 C51 C52 109.1(2) . . ?
C57 C52 C53 118.3(3) . . ?
C57 C52 C51 121.2(3) . . ?
C53 C52 C51 120.3(3) . . ?
C54 C53 C52 120.8(3) . . ?
C55 C54 C53 120.1(3) . . ?
C54 C55 C56 120.0(3) . . ?
C55 C56 C57 120.5(3) . . ?
C56 C57 C52 120.2(3) . . ?
C61 N60 P3 122.91(18) . . ?
N60 C61 C62 112.9(2) . . ?
C67 C62 C63 118.9(3) . . ?
C67 C62 C61 122.4(2) . . ?
C63 C62 C61 118.7(3) . . ?
C64 C63 C62 120.2(3) . . ?
C65 C64 C63 120.6(3) . . ?
C64 C65 C66 119.9(3) . . ?
C67 C66 C65 119.6(3) . . ?
C62 C67 C66 120.7(3) . . ?
O14 Cl1 O13 108.96(15) . . ?
O14 Cl1 O11 109.87(14) . . ?
O13 Cl1 O11 108.94(15) . . ?
O14 Cl1 O12 110.01(18) . . ?
O13 Cl1 O12 108.58(19) . . ?
O11 Cl1 O12 110.44(17) . . ?
O21 N100 O22 120.5(2) . . ?
O21 N100 O23 121.2(2) . . ?
O22 N100 O23 118.3(2) . . ?
N100 O22 Ag1 102.62(16) . . ?

loop_
_geom_bond_atom_site_label_1
_geom_bond_atom_site_label_2
_geom_bond_distance
_geom_bond_site_symmetry_2
_geom_bond_publ_flag
Ag1 N1 2.260(2) . ?
Ag1 O22 2.344(2) . ?
Ag1 C13 2.476(3) . ?
Ag2 N3 2.126(2) 2_645 ?
Ag2 N2 2.134(2) . ?
P1 N1 1.618(2) . ?
P1 N3 1.619(2) . ?
P1 N10 1.622(2) . ?
P1 N40 1.644(3) . ?
N1 P2 1.616(2) . ?
P2 N2 1.626(2) . ?
P2 N50 1.630(2) . ?
P2 N20 1.631(2) . ?
N2 P3 1.616(2) . ?
P3 N30 1.616(2) . ?
P3 N3 1.625(2) . ?
P3 N60 1.634(2) . ?
N3 Ag2 2.126(2) 2_655 ?
N10 C11 1.460(4) . ?
C11 C12 1.510(4) . ?
C12 C17 1.385(4) . ?
C12 C13 1.401(4) . ?
C13 C14 1.400(5) . ?
C14 C15 1.392(6) . ?
C15 C16 1.373(6) . ?
C16 C17 1.391(5) . ?
N20 C21 1.463(3) . ?
C21 C22 1.511(4) . ?
C22 C23 1.388(4) . ?
C22 C27 1.392(4) . ?
C23 C24 1.389(4) . ?
C24 C25 1.385(5) . ?
C25 C26 1.375(5) . ?
C26 C27 1.389(4) . ?
N30 C31 1.471(3) . ?
C31 C32 1.509(4) . ?
C32 C33 1.389(4) . ?
C32 C37 1.393(4) . ?
C33 C34 1.388(4) . ?
C34 C35 1.381(5) . ?
C35 C36 1.385(5) . ?
C36 C37 1.387(5) . ?
N40 C41 1.454(4) . ?
C41 C42 1.518(4) . ?
C42 C43 1.385(5) . ?
C42 C47 1.389(5) . ?
C43 C44 1.398(6) . ?
C44 C45 1.375(8) . ?
C45 C46 1.345(8) . ?
C46 C47 1.394(5) . ?
N50 C51 1.477(3) . ?
C51 C52 1.501(4) . ?
C52 C57 1.391(4) . ?
C52 C53 1.394(4) . ?
C53 C54 1.378(5) . ?
C54 C55 1.372(5) . ?
C55 C56 1.373(5) . ?
C56 C57 1.385(4) . ?
N60 C61 1.471(3) . ?
C61 C62 1.508(4) . ?
C62 C67 1.385(4) . ?
C62 C63 1.399(4) . ?
C63 C64 1.386(5) . ?
C64 C65 1.374(5) . ?
C65 C66 1.394(4) . ?
C66 C67 1.394(4) . ?
Cl1 O14 1.400(2) . ?
Cl1 O13 1.413(3) . ?
Cl1 O11 1.434(2) . ?
Cl1 O12 1.443(3) . ?
N100 O21 1.244(3) . ?
N100 O22 1.251(3) . ?
N100 O23 1.255(3) . ?
